data_4023631
loop_
_publ_author_name
'Igor Busygin'
'Ville Nieminen'
'Antti Taskinen'
'Jari Sinkkonen'
'Esa Toukoniitty'
'Reijo Sillanp\"a\"a'
'Dmitry Yu. Murzin'
'Reko Leino'

_publ_section_title
;
 A Combined NMR, DFT, and X-ray Investigation
 of Some Cinchona Alkaloid O-Ethers
;
_journal_name_full 'Journal of Organic Chemistry'
_journal_page_first 6559
_journal_page_last 6569
_journal_paper_doi 10.1021/jo8008462
_journal_volume 73
_journal_year 2008
_chemical_formula_moiety 'C20 H24 N2 O'
_chemical_formula_sum 'C20 H24 N2 O'
_chemical_formula_weight 308.41
_chemical_name_systematic
;
 ?
;
_space_group_IT_number 4
_symmetry_cell_setting monoclinic
_symmetry_Int_Tables_number 4
_symmetry_space_group_name_Hall 'P 2yb'
_symmetry_space_group_name_H-M 'P 1 21 1'
_atom_sites_solution_hydrogens geom
_atom_sites_solution_primary direct
_atom_sites_solution_secondary difmap
_audit_creation_method SHELXL-97
_cell_angle_alpha 90.00
_cell_angle_beta 94.034(3)
_cell_angle_gamma 90.00
_cell_formula_units_Z 2
_cell_length_a 6.7869(3)
_cell_length_b 11.0482(7)
_cell_length_c 11.0367(5)
_cell_measurement_reflns_used 4742
_cell_measurement_temperature 173(2)
_cell_measurement_theta_max 26.733
_cell_measurement_theta_min 0.407
_cell_volume 825.51(7)
_computing_cell_refinement 'HKL Scalepack (Otwinowski & Minor 1997)'
_computing_data_collection 'Collect (Nonius BV, 1997-2000)'
_computing_data_reduction
;
HKL Denzo and Scalepack (Otwinowski & Minor 1997)
;
_computing_molecular_graphics 'Ortep-3 for Windows (Farrugia, 1997)'
_computing_publication_material 'WinGX publication routines (Farrugia, 1999)'
_computing_structure_refinement 'SHELXL-97 (Sheldrick, 1997)'
_computing_structure_solution 'SHELXS-97 (Sheldrick, 1997)'
_diffrn_ambient_temperature 173(2)
_diffrn_detector 'CCD plate'
_diffrn_detector_area_resol_mean 9
_diffrn_measured_fraction_theta_full 0.969
_diffrn_measured_fraction_theta_max 0.969
_diffrn_measurement_device '95mm CCD camera on \k-goniostat'
_diffrn_measurement_device_type KappaCCD
_diffrn_measurement_method '\f scans, and \w scans with \k offsets'
_diffrn_radiation_monochromator 'horizonally mounted graphite crystal'
_diffrn_radiation_probe x-ray
_diffrn_radiation_type MoK\a
_diffrn_radiation_wavelength 0.71073
_diffrn_reflns_av_R_equivalents 0.0000
_diffrn_reflns_av_sigmaI/netI 0.0406
_diffrn_reflns_limit_h_max 8
_diffrn_reflns_limit_h_min -8
_diffrn_reflns_limit_k_max 13
_diffrn_reflns_limit_k_min -13
_diffrn_reflns_limit_l_max 13
_diffrn_reflns_limit_l_min -13
_diffrn_reflns_number 3045
_diffrn_reflns_theta_full 26.76
_diffrn_reflns_theta_max 26.76
_diffrn_reflns_theta_min 1.85
_diffrn_source 'Enraf Nonius FR590'
_exptl_absorpt_coefficient_mu 0.077
_exptl_absorpt_correction_type none
_exptl_crystal_colour colourless
_exptl_crystal_density_diffrn 1.241
_exptl_crystal_density_method 'not measured'
_exptl_crystal_description plate
_exptl_crystal_F_000 332
_exptl_crystal_size_max 0.32
_exptl_crystal_size_mid 0.24
_exptl_crystal_size_min 0.16
_refine_diff_density_max 0.165
_refine_diff_density_min -0.194
_refine_diff_density_rms 0.042
_refine_ls_abs_structure_details 'Flack H D (1983), Acta Cryst. A39, 876-881'
_refine_ls_abs_structure_Flack -2(2)
_refine_ls_extinction_method none
_refine_ls_goodness_of_fit_ref 1.121
_refine_ls_hydrogen_treatment constr
_refine_ls_matrix_type full
_refine_ls_number_parameters 209
_refine_ls_number_reflns 3045
_refine_ls_number_restraints 1
_refine_ls_restrained_S_all 1.121
_refine_ls_R_factor_all 0.0625
_refine_ls_R_factor_gt 0.0510
_refine_ls_shift/su_max 0.000
_refine_ls_shift/su_mean 0.000
_refine_ls_structure_factor_coef Fsqd
_refine_ls_weighting_details 'calc w=1/[\s^2^(Fo^2^)+(0.0225P)^2^+0.4860P] where P=(Fo^2^+2Fc^2^)/3'
_refine_ls_weighting_scheme calc
_refine_ls_wR_factor_gt 0.1008
_refine_ls_wR_factor_ref 0.1074
_reflns_number_gt 2694
_reflns_number_total 3045
_reflns_threshold_expression >2\s(I)
_cod_data_source_file jo8008462-file003.cif
_cod_data_source_block meocd
_cod_original_sg_symbol_H-M 'P 21'
_cod_database_code 4023631

loop_
_symmetry_equiv_pos_as_xyz
'x, y, z'
'-x, y+1/2, -z'

loop_
_atom_site_label
_atom_site_type_symbol
_atom_site_fract_x
_atom_site_fract_y
_atom_site_fract_z
_atom_site_U_iso_or_equiv
_atom_site_adp_type
_atom_site_occupancy
_atom_site_symmetry_multiplicity
_atom_site_calc_flag
_atom_site_refinement_flags
_atom_site_disorder_assembly
_atom_site_disorder_group
O1 O 0.6846(3) 0.71667(17) 0.77157(16) 0.0316(4) Uani 1 1 d . . .
N1 N 0.2547(3) 0.5108(2) 0.74509(18) 0.0256(5) Uani 1 1 d . . .
C2 C 0.1031(4) 0.4964(2) 0.8333(2) 0.0282(6) Uani 1 1 d . . .
H2A H 0.0036 0.4367 0.8015 0.034 Uiso 1 1 calc R . .
H2B H 0.0349 0.5746 0.8429 0.034 Uiso 1 1 calc R . .
C3 C 0.1930(4) 0.4533(2) 0.9593(2) 0.0306(6) Uani 1 1 d . . .
H3 H 0.1188 0.3794 0.9816 0.037 Uiso 1 1 calc R . .
C4 C 0.4077(4) 0.4144(2) 0.9425(2) 0.0323(6) Uani 1 1 d . . .
H4 H 0.4676 0.3768 1.0189 0.039 Uiso 1 1 calc R . .
C5 C 0.4040(5) 0.3231(3) 0.8381(2) 0.0399(7) Uani 1 1 d . . .
H5A H 0.3125 0.2559 0.8535 0.048 Uiso 1 1 calc R . .
H5B H 0.5375 0.2889 0.8312 0.048 Uiso 1 1 calc R . .
C6 C 0.3342(4) 0.3897(2) 0.7195(2) 0.0324(6) Uani 1 1 d . . .
H6A H 0.4466 0.3982 0.6676 0.039 Uiso 1 1 calc R . .
H6B H 0.2307 0.3411 0.6744 0.039 Uiso 1 1 calc R . .
C7 C 0.5282(4) 0.5238(3) 0.9081(2) 0.0335(6) Uani 1 1 d . . .
H7A H 0.6586 0.4975 0.8829 0.040 Uiso 1 1 calc R . .
H7B H 0.5498 0.5787 0.9787 0.040 Uiso 1 1 calc R . .
C8 C 0.4123(4) 0.5904(2) 0.8019(2) 0.0246(5) Uani 1 1 d . . .
H8 H 0.3463 0.6621 0.8367 0.030 Uiso 1 1 calc R . .
C9 C 0.5477(4) 0.6374(2) 0.7068(2) 0.0259(5) Uani 1 1 d . . .
H9 H 0.6228 0.5673 0.6759 0.031 Uiso 1 1 calc R . .
C10 C 0.1824(4) 0.5425(3) 1.0618(2) 0.0379(7) Uani 1 1 d . . .
H10 H 0.2587 0.5224 1.1345 0.046 Uiso 1 1 calc R . .
C11 C 0.0837(5) 0.6430(3) 1.0648(3) 0.0487(8) Uani 1 1 d . . .
H11A H 0.0042 0.6687 0.9953 0.058 Uiso 1 1 calc R . .
H11B H 0.0909 0.6908 1.1365 0.058 Uiso 1 1 calc R . .
C12 C 0.8322(4) 0.7632(3) 0.6979(3) 0.0405(7) Uani 1 1 d . . .
H12A H 0.9023 0.6957 0.6625 0.061 Uiso 1 1 calc R . .
H12B H 0.9262 0.8125 0.7480 0.061 Uiso 1 1 calc R . .
H12C H 0.7694 0.8131 0.6328 0.061 Uiso 1 1 calc R . .
N1' N 0.2029(3) 0.7891(2) 0.39535(19) 0.0340(6) Uani 1 1 d . . .
C2' C 0.2998(4) 0.6863(3) 0.3925(2) 0.0326(6) Uani 1 1 d . . .
H2' H 0.2924 0.6425 0.3183 0.039 Uiso 1 1 calc R . .
C3' C 0.4130(4) 0.6370(3) 0.4910(2) 0.0299(6) Uani 1 1 d . . .
H3' H 0.4767 0.5612 0.4822 0.036 Uiso 1 1 calc R . .
C4' C 0.4333(4) 0.6964(2) 0.6003(2) 0.0244(5) Uani 1 1 d . . .
C4A' C 0.3375(4) 0.8111(2) 0.6070(2) 0.0250(5) Uani 1 1 d . . .
C5' C 0.3512(4) 0.8860(2) 0.7121(2) 0.0307(6) Uani 1 1 d . . .
H5' H 0.4290 0.8604 0.7823 0.037 Uiso 1 1 calc R . .
C6' C 0.2541(4) 0.9945(3) 0.7136(3) 0.0369(7) Uani 1 1 d . . .
H6' H 0.2663 1.0437 0.7843 0.044 Uiso 1 1 calc R . .
C7' C 0.1360(4) 1.0335(3) 0.6106(3) 0.0404(7) Uani 1 1 d . . .
H7' H 0.0686 1.1087 0.6123 0.049 Uiso 1 1 calc R . .
C8' C 0.1185(4) 0.9636(3) 0.5087(3) 0.0361(7) Uani 1 1 d . . .
H8' H 0.0367 0.9901 0.4405 0.043 Uiso 1 1 calc R . .
C8A' C 0.2200(4) 0.8523(2) 0.5030(2) 0.0278(6) Uani 1 1 d . . .

loop_
_atom_site_aniso_label
_atom_site_aniso_U_11
_atom_site_aniso_U_22
_atom_site_aniso_U_33
_atom_site_aniso_U_23
_atom_site_aniso_U_13
_atom_site_aniso_U_12
O1 0.0256(9) 0.0354(11) 0.0335(9) 0.0014(8) -0.0009(8) -0.0061(8)
N1 0.0250(10) 0.0271(11) 0.0247(10) -0.0008(9) 0.0010(8) -0.0012(9)
C2 0.0273(13) 0.0302(14) 0.0267(12) 0.0020(11) 0.0004(10) -0.0027(11)
C3 0.0352(14) 0.0257(14) 0.0315(14) 0.0051(11) 0.0064(11) -0.0029(11)
C4 0.0382(15) 0.0309(15) 0.0275(13) 0.0068(11) 0.0002(11) 0.0076(12)
C5 0.0548(18) 0.0278(15) 0.0374(15) 0.0019(13) 0.0057(13) 0.0107(14)
C6 0.0388(15) 0.0286(15) 0.0299(13) -0.0021(11) 0.0044(11) 0.0008(12)
C7 0.0306(13) 0.0421(17) 0.0273(13) 0.0048(12) -0.0014(11) -0.0007(12)
C8 0.0240(12) 0.0240(13) 0.0255(12) 0.0008(10) -0.0005(10) -0.0012(10)
C9 0.0251(12) 0.0265(14) 0.0258(12) -0.0021(11) -0.0001(10) -0.0006(11)
C10 0.0463(16) 0.0423(18) 0.0251(13) -0.0006(12) 0.0013(12) 0.0045(14)
C11 0.0548(19) 0.051(2) 0.0397(16) -0.0095(15) 0.0001(14) 0.0128(17)
C12 0.0287(15) 0.0450(19) 0.0479(17) 0.0067(14) 0.0025(13) -0.0076(13)
N1' 0.0318(13) 0.0404(15) 0.0297(12) 0.0047(11) 0.0006(9) -0.0076(11)
C2' 0.0355(15) 0.0371(16) 0.0252(13) -0.0018(11) 0.0035(11) -0.0088(13)
C3' 0.0303(13) 0.0299(14) 0.0302(13) 0.0003(12) 0.0069(11) -0.0035(12)
C4' 0.0237(12) 0.0264(14) 0.0235(12) 0.0013(10) 0.0032(10) -0.0035(11)
C4A' 0.0242(12) 0.0254(14) 0.0256(12) 0.0011(10) 0.0039(10) -0.0053(11)
C5' 0.0324(14) 0.0310(15) 0.0289(13) -0.0007(11) 0.0026(11) -0.0025(12)
C6' 0.0348(15) 0.0328(16) 0.0439(16) -0.0065(13) 0.0093(12) -0.0026(13)
C7' 0.0282(14) 0.0321(17) 0.062(2) 0.0020(14) 0.0087(13) 0.0033(13)
C8' 0.0248(14) 0.0357(17) 0.0470(17) 0.0122(13) -0.0025(12) -0.0023(12)
C8A' 0.0196(12) 0.0305(15) 0.0334(14) 0.0069(11) 0.0015(10) -0.0060(11)

loop_
_atom_type_symbol
_atom_type_description
_atom_type_scat_dispersion_real
_atom_type_scat_dispersion_imag
_atom_type_scat_source
C C 0.0033 0.0016 'International Tables Vol C Tables 4.2.6.8 and 6.1.1.4'
H H 0.0000 0.0000 'International Tables Vol C Tables 4.2.6.8 and 6.1.1.4'
N N 0.0061 0.0033 'International Tables Vol C Tables 4.2.6.8 and 6.1.1.4'
O O 0.0106 0.0060 'International Tables Vol C Tables 4.2.6.8 and 6.1.1.4'

loop_
_geom_angle_atom_site_label_1
_geom_angle_atom_site_label_2
_geom_angle_atom_site_label_3
_geom_angle
_geom_angle_site_symmetry_1
_geom_angle_site_symmetry_3
_geom_angle_publ_flag
C12 O1 C9 113.1(2) . . ?
C2 N1 C6 108.0(2) . . ?
C2 N1 C8 107.48(19) . . ?
C6 N1 C8 110.76(19) . . ?
N1 C2 C3 112.1(2) . . ?
N1 C2 H2A 109.2 . . ?
C3 C2 H2A 109.2 . . ?
N1 C2 H2B 109.2 . . ?
C3 C2 H2B 109.2 . . ?
H2A C2 H2B 107.9 . . ?
C10 C3 C4 111.6(2) . . ?
C10 C3 C2 115.8(2) . . ?
C4 C3 C2 107.0(2) . . ?
C10 C3 H3 107.3 . . ?
C4 C3 H3 107.3 . . ?
C2 C3 H3 107.3 . . ?
C7 C4 C5 108.5(2) . . ?
C7 C4 C3 109.7(2) . . ?
C5 C4 C3 108.0(2) . . ?
C7 C4 H4 110.2 . . ?
C5 C4 H4 110.2 . . ?
C3 C4 H4 110.2 . . ?
C4 C5 C6 108.2(2) . . ?
C4 C5 H5A 110.1 . . ?
C6 C5 H5A 110.1 . . ?
C4 C5 H5B 110.1 . . ?
C6 C5 H5B 110.1 . . ?
H5A C5 H5B 108.4 . . ?
N1 C6 C5 111.3(2) . . ?
N1 C6 H6A 109.4 . . ?
C5 C6 H6A 109.4 . . ?
N1 C6 H6B 109.4 . . ?
C5 C6 H6B 109.4 . . ?
H6A C6 H6B 108.0 . . ?
C4 C7 C8 108.2(2) . . ?
C4 C7 H7A 110.1 . . ?
C8 C7 H7A 110.1 . . ?
C4 C7 H7B 110.1 . . ?
C8 C7 H7B 110.1 . . ?
H7A C7 H7B 108.4 . . ?
N1 C8 C9 111.05(19) . . ?
N1 C8 C7 110.4(2) . . ?
C9 C8 C7 112.4(2) . . ?
N1 C8 H8 107.6 . . ?
C9 C8 H8 107.6 . . ?
C7 C8 H8 107.6 . . ?
O1 C9 C4' 113.9(2) . . ?
O1 C9 C8 105.34(18) . . ?
C4' C9 C8 112.29(19) . . ?
O1 C9 H9 108.4 . . ?
C4' C9 H9 108.4 . . ?
C8 C9 H9 108.4 . . ?
C11 C10 C3 129.1(3) . . ?
C11 C10 H10 115.5 . . ?
C3 C10 H10 115.5 . . ?
C10 C11 H11A 120.0 . . ?
C10 C11 H11B 120.0 . . ?
H11A C11 H11B 120.0 . . ?
O1 C12 H12A 109.5 . . ?
O1 C12 H12B 109.5 . . ?
H12A C12 H12B 109.5 . . ?
O1 C12 H12C 109.5 . . ?
H12A C12 H12C 109.5 . . ?
H12B C12 H12C 109.5 . . ?
C2' N1' C8A' 116.6(2) . . ?
N1' C2' C3' 124.6(3) . . ?
N1' C2' H2' 117.7 . . ?
C3' C2' H2' 117.7 . . ?
C4' C3' C2' 120.9(3) . . ?
C4' C3' H3' 119.6 . . ?
C2' C3' H3' 119.6 . . ?
C3' C4' C4A' 116.9(2) . . ?
C3' C4' C9 119.5(2) . . ?
C4A' C4' C9 123.6(2) . . ?
C5' C4A' C8A' 118.2(2) . . ?
C5' C4A' C4' 123.7(2) . . ?
C8A' C4A' C4' 118.2(2) . . ?
C6' C5' C4A' 121.1(3) . . ?
C6' C5' H5' 119.5 . . ?
C4A' C5' H5' 119.5 . . ?
C5' C6' C7' 120.3(3) . . ?
C5' C6' H6' 119.9 . . ?
C7' C6' H6' 119.9 . . ?
C8' C7' C6' 120.2(3) . . ?
C8' C7' H7' 119.9 . . ?
C6' C7' H7' 119.9 . . ?
C7' C8' C8A' 121.0(3) . . ?
C7' C8' H8' 119.5 . . ?
C8A' C8' H8' 119.5 . . ?
N1' C8A' C8' 118.0(2) . . ?
N1' C8A' C4A' 122.8(2) . . ?
C8' C8A' C4A' 119.2(2) . . ?

loop_
_geom_bond_atom_site_label_1
_geom_bond_atom_site_label_2
_geom_bond_distance
_geom_bond_site_symmetry_2
_geom_bond_publ_flag
O1 C12 1.429(3) . ?
O1 C9 1.431(3) . ?
N1 C2 1.474(3) . ?
N1 C6 1.477(3) . ?
N1 C8 1.489(3) . ?
C2 C3 1.553(3) . ?
C2 H2A 0.9900 . ?
C2 H2B 0.9900 . ?
C3 C10 1.506(4) . ?
C3 C4 1.543(4) . ?
C3 H3 1.0000 . ?
C4 C7 1.523(4) . ?
C4 C5 1.530(4) . ?
C4 H4 1.0000 . ?
C5 C6 1.547(4) . ?
C5 H5A 0.9900 . ?
C5 H5B 0.9900 . ?
C6 H6A 0.9900 . ?
C6 H6B 0.9900 . ?
C7 C8 1.551(3) . ?
C7 H7A 0.9900 . ?
C7 H7B 0.9900 . ?
C8 C9 1.533(3) . ?
C8 H8 1.0000 . ?
C9 C4' 1.510(3) . ?
C9 H9 1.0000 . ?
C10 C11 1.298(4) . ?
C10 H10 0.9500 . ?
C11 H11A 0.9500 . ?
C11 H11B 0.9500 . ?
C12 H12A 0.9800 . ?
C12 H12B 0.9800 . ?
C12 H12C 0.9800 . ?
N1' C2' 1.313(4) . ?
N1' C8A' 1.376(3) . ?
C2' C3' 1.397(4) . ?
C2' H2' 0.9500 . ?
C3' C4' 1.372(3) . ?
C3' H3' 0.9500 . ?
C4' C4A' 1.429(4) . ?
C4A' C5' 1.422(4) . ?
C4A' C8A' 1.425(3) . ?
C5' C6' 1.367(4) . ?
C5' H5' 0.9500 . ?
C6' C7' 1.412(4) . ?
C6' H6' 0.9500 . ?
C7' C8' 1.362(4) . ?
C7' H7' 0.9500 . ?
C8' C8A' 1.413(4) . ?
C8' H8' 0.9500 . ?

loop_
_geom_torsion_atom_site_label_1
_geom_torsion_atom_site_label_2
_geom_torsion_atom_site_label_3
_geom_torsion_atom_site_label_4
_geom_torsion
_geom_torsion_site_symmetry_1
_geom_torsion_site_symmetry_2
_geom_torsion_site_symmetry_3
_geom_torsion_site_symmetry_4
_geom_torsion_publ_flag
C6 N1 C2 C3 66.8(3) . . . . ?
C8 N1 C2 C3 -52.8(3) . . . . ?
N1 C2 C3 C10 113.6(3) . . . . ?
N1 C2 C3 C4 -11.6(3) . . . . ?
C10 C3 C4 C7 -62.7(3) . . . . ?
C2 C3 C4 C7 65.0(3) . . . . ?
C10 C3 C4 C5 179.3(2) . . . . ?
C2 C3 C4 C5 -53.0(3) . . . . ?
C7 C4 C5 C6 -52.4(3) . . . . ?
C3 C4 C5 C6 66.3(3) . . . . ?
C2 N1 C6 C5 -52.7(3) . . . . ?
C8 N1 C6 C5 64.7(3) . . . . ?
C4 C5 C6 N1 -11.6(3) . . . . ?
C5 C4 C7 C8 68.1(3) . . . . ?
C3 C4 C7 C8 -49.6(3) . . . . ?
C2 N1 C8 C9 -165.2(2) . . . . ?
C6 N1 C8 C9 77.0(2) . . . . ?
C2 N1 C8 C7 69.4(2) . . . . ?
C6 N1 C8 C7 -48.4(3) . . . . ?
C4 C7 C8 N1 -15.9(3) . . . . ?
C4 C7 C8 C9 -140.6(2) . . . . ?
C12 O1 C9 C4' -60.5(3) . . . . ?
C12 O1 C9 C8 176.0(2) . . . . ?
N1 C8 C9 O1 177.1(2) . . . . ?
C7 C8 C9 O1 -58.5(3) . . . . ?
N1 C8 C9 C4' 52.7(3) . . . . ?
C7 C8 C9 C4' 177.0(2) . . . . ?
C4 C3 C10 C11 134.2(3) . . . . ?
C2 C3 C10 C11 11.4(5) . . . . ?
C8A' N1' C2' C3' 1.6(4) . . . . ?
N1' C2' C3' C4' -1.2(4) . . . . ?
C2' C3' C4' C4A' -1.3(4) . . . . ?
C2' C3' C4' C9 176.7(2) . . . . ?
O1 C9 C4' C3' 134.2(2) . . . . ?
C8 C9 C4' C3' -106.2(3) . . . . ?
O1 C9 C4' C4A' -47.9(3) . . . . ?
C8 C9 C4' C4A' 71.7(3) . . . . ?
C3' C4' C4A' C5' -177.3(2) . . . . ?
C9 C4' C4A' C5' 4.7(4) . . . . ?
C3' C4' C4A' C8A' 3.3(3) . . . . ?
C9 C4' C4A' C8A' -174.7(2) . . . . ?
C8A' C4A' C5' C6' 0.2(4) . . . . ?
C4' C4A' C5' C6' -179.2(2) . . . . ?
C4A' C5' C6' C7' 0.7(4) . . . . ?
C5' C6' C7' C8' -0.2(4) . . . . ?
C6' C7' C8' C8A' -1.1(4) . . . . ?
C2' N1' C8A' C8' 179.6(2) . . . . ?
C2' N1' C8A' C4A' 0.7(3) . . . . ?
C7' C8' C8A' N1' -177.0(2) . . . . ?
C7' C8' C8A' C4A' 2.0(4) . . . . ?
C5' C4A' C8A' N1' 177.5(2) . . . . ?
C4' C4A' C8A' N1' -3.1(3) . . . . ?
C5' C4A' C8A' C8' -1.5(3) . . . . ?
C4' C4A' C8A' C8' 178.0(2) . . . . ?

loop_
_cod_related_entry_id
_cod_related_entry_database
_cod_related_entry_code
1 ChemSpider 10008449
